data_1534558
loop_
_publ_author_name
'Amann, P.'
'Moeller, A.'

_publ_section_title
;
 Reactivity, syntheses and crystal structures of Na5 (M O2) (X) with M =
 Co(+), Ni(+), Cu(+); X = (C O3)(2-), (S O4)(2-), (S O3)(2-), S(2-) and
 Na25 (Cu O2)5 (S O4)4 (S)
;
_journal_name_full 'Zeitschrift fuer Anorganische und Allgemeine Chemie'
_journal_page_first 1643
_journal_page_last 1650
_journal_volume 629
_journal_year 2003
_chemical_formula_sum 'Cu5 Na25 O26 S5'
_chemical_name_systematic 'Na25 (Cu O2)5 (S O4)4 S'
_space_group_IT_number 10
_symmetry_space_group_name_Hall '-P 2y'
_symmetry_space_group_name_H-M 'P 1 2/m 1'
_cell_angle_alpha 90
_cell_angle_beta 102.418
_cell_angle_gamma 90
_cell_formula_units_Z 1
_cell_length_a 9.7734
_cell_length_b 4.7325
_cell_length_c 20.678
_cell_volume 934.036
_citation_journal_id_ASTM ZAACAB
_cod_data_source_file Amann_ZAACAB_2003_959.cif
_cod_data_source_block Cu5Na25O26S5
_cod_original_cell_volume 934.0361
_cod_database_code 1534558

loop_
_symmetry_equiv_pos_as_xyz
x,y,z
-x,y,-z
-x,-y,-z
x,-y,z

loop_
_atom_site_label
_atom_site_type_symbol
_atom_site_fract_x
_atom_site_fract_y
_atom_site_fract_z
_atom_site_occupancy
_atom_site_U_iso_or_equiv
Na10 Na+1 0.09211 0 0.25997 1 0.0
Na2 Na+1 0.86568 0.5 0.21182 1 0.0
O4 O-2 0.6223 0.5 0.14814 1 0.0
Na13 Na+1 0.49262 0 0.36159 1 0.0
O9 O-2 0.0428 0.0643 0.0927 0.5 0.0
O3 O-2 0.2614 0.5 0.06161 1 0.0
Na4 Na+1 0.6938 0.5 0.41614 1 0.0
Na1 Na+1 0.64305 0 0.15497 1 0.0
Na5 Na+1 0.04107 0.5 0.36293 1 0.0
O13 O-2 0.8033 0.3721 0.3209 0.5 0.0
Na8 Na+1 0.69854 0.5 0.04682 1 0.0
Cu1 Cu+1 0.29389 0.5 0.29824 1 0.0
Cu3 Cu+1 0 0.5 0.5 1 0.0
O7 O-2 0.7865 0 0.058 1 0.0
Na7 Na+1 0.19437 0 0.48948 1 0.0
O8 O-2 0.9312 0.3698 0.0981 0.5 0.0
O12 O-2 0.9417 0 0.3332 1 0.0
S2 S+6 0.91914 0.0607 0.10401 0.5 0.0
Na6 Na+1 0.37306 0.5 0.44033 1 0.0
S3 S+6 0.79868 0.0603 0.32808 0.5 0.0
O11 O-2 0.7491 0 0.38861 1 0.0
O5 O-2 0.1646 0.5 0.47331 1 0.0
Cu2 Cu+1 0.44156 0.5 0.10572 1 0.0
S1 S-2 0.5 0 0.5 1 0.0
O1 O-2 0.472 0.5 0.34418 1 0.0
Na3 Na+1 0.57847 0.5 0.25583 1 0.0
Na9 Na+1 0.1569 0.5 0.15207 1 0.0
O10 O-2 0.6944 0 0.2708 1 0.0
O6 O-2 0.8981 0 0.16993 1 0.0
Na11 Na+1 0.2478 0 0.05641 1 0.0
Na12 Na+1 0 0.5 0 1 0.0
O2 O-2 0.1122 0.5 0.25785 1 0.0
